data_4336175
loop_
_publ_author_name
'Jing Fan'
'Wilder Carrillo-Cabrera'
'Lev Akselrud'
'Iryna Antonyshyn'
'Lidong Chen'
'Yuri Grin'

_publ_contact_author_address
;
Max-Planck-Institut f\"ur Chemische Physik fester Stoffe
N\"othnitzer Str. 40
D-01187 Dresden
Germany
;
_publ_contact_author_email grin@cpfs.mpg.de
_publ_contact_author_fax 49(351)46464002
_publ_contact_author_name 'Yuri Grin'
_publ_contact_author_phone 49(351)46464000
_publ_section_title
;
 New Monoclinic Phase at the Composition Cu2SnSe3 and Its Thermoelectric
 Properties
;
_journal_name_full 'Inorganic Chemistry'
_journal_page_first 11067
_journal_page_last 11074
_journal_paper_doi 10.1021/ic401317k
_journal_volume 52
_journal_year 2013
_chemical_compound_source 'synthesis as described'
_chemical_formula_sum 'Cu2 Se3 Sn'
_chemical_formula_weight 482.65
_space_group_IT_number 9
_symmetry_cell_setting monoclinic
_symmetry_space_group_name_Hall 'C -2yc'
_symmetry_space_group_name_H-M 'C 1 c 1'
_audit_creation_method 'WinCSD program'
_cell_angle_alpha 90
_cell_angle_beta 99.865(5)
_cell_angle_gamma 90
_cell_formula_units_Z 8
_cell_length_a 6.9714(2)
_cell_length_b 12.0787(5)
_cell_length_c 13.3935(5)
_cell_measurement_radiation CuK\a1
_cell_measurement_reflns_used 75
_cell_measurement_temperature 295
_cell_measurement_theta_max 100.3
_cell_measurement_theta_min 3
_cell_measurement_wavelength 1.54056
_cell_volume 1111.13(7)
_computing_cell_refinement 'WinCSD (Akselrud et al, 1993)'
_computing_data_reduction 'WinCSD (Akselrud et al, 1993)'
_computing_publication_material
;
WinCSD (Akselrud et al, 1993)
L.G. Akselrud, P.Yu. Zavalii, Yu.N. Grin, 
V.K. Pecharsky, B. Baumgartner, E. W\"olfel,
(1993) Materials Science Forum, 133-136, 335-340
;
_computing_structure_refinement 'WinCSD (Akselrud et al, 1993)'
_computing_structure_solution 'WinCSD (Akselrud et al, 1993)'
_diffrn_ambient_temperature 295
_diffrn_detector 'Nine crystal multi-analyser stage'
_diffrn_detector_type 'position sensitive detector'
_diffrn_measurement_device_type 'ID31 beamline at ESRF'
_diffrn_radiation_monochromator 'Si 111 crystal'
_diffrn_radiation_wavelength 0.430459
_diffrn_reflns_limit_h_max 9
_diffrn_reflns_limit_h_min 0
_diffrn_reflns_limit_k_max 15
_diffrn_reflns_limit_k_min 0
_diffrn_reflns_limit_l_max 17
_diffrn_reflns_limit_l_min -17
_diffrn_reflns_number 1336
_diffrn_source synchrotron
_diffrn_source_target
;
;
_diffrn_source_type 'high resolution beamline ID31'
_exptl_absorpt_coefficient_mu 9.59
_exptl_crystal_density_diffrn 5.771
_exptl_crystal_F_000 1680
_pd_char_colour metallic-grey
_pd_char_particle_morphology isoform
_pd_instr_location
; 
European Synchrotron Radiation Facility (ESRF)
;
_pd_meas_2theta_range_inc 0.001
_pd_meas_2theta_range_max 33
_pd_meas_2theta_range_min 3
_pd_meas_number_of_points 30001
_pd_meas_scan_method step
_pd_proc_ls_pref_orient_corr
; Preffered orientation was refined using WinCSD
formula (V.K. Pecharskii, L.G. Akselrud, P.Yu. Zavalii
(1987) Soviet Physics Crystallogr., 32, 514-516):

I~corr~=I~obs~/[1+(\t^2^-1)^.^sin^2^\f]^1/2^

'Axis'  1  1  0, \t=1.37(1)
;
_pd_proc_ls_profile_function pseudo-Voit
_pd_proc_ls_prof_R_factor 0.1034
_pd_proc_ls_prof_wR_factor 0.1558
_pd_spec_mounting 'glass capillary'
_pd_spec_mount_mode transmission
_pd_spec_shape cylinder
_refine_ls_extinction_method none
_refine_ls_hydrogen_treatment noref
_refine_ls_matrix_type fullcycle
_refine_ls_number_parameters 88
_refine_ls_structure_factor_coef Inet
_refine_ls_weighting_details 1/[Y~i~+\s(Y~i~)]
_refine_ls_weighting_scheme sigma
_reflns_number_total 1336
_cod_data_source_file ic401317k_si_001.cif
_cod_data_source_block Cu2Se3Sn
_cod_original_sg_symbol_H-M 'C c'
_cod_database_code 4336175
_refine_ls_r_factor_i 0.0596

loop_
_symmetry_equiv_pos_as_xyz
' x, y, z'
' x, -y, 1/2+z'
' 1/2+x, 1/2+y, z'
' 1/2+x, 1/2-y, 1/2+z'

loop_
_atom_site_label
_atom_site_type_symbol
_atom_site_fract_x
_atom_site_fract_y
_atom_site_fract_z
_atom_site_thermal_displace_type
_atom_site_U_iso_or_equiv
_atom_site_symmetry_multiplicity
_atom_site_occupancy
Cu1 Cu -0.0023(8) 0.0824(4) 0.7595(4) Uovl 0.013 4 1.0
Cu2 Cu -0.0093(7) 0.2480(3) 0.2542(4) Uovl 0.013 4 1.0
Cu3 Cu 0.2367(7) -0.0818(4) 0.0059(3) Uovl 0.013 4 1.0
Cu4 Cu 0.7464(7) 0.0864(3) 0.0049(3) Uovl 0.013 4 1.0
Se1 Se 0.0446(6) 0.0817(4) -0.0577(3) Uovl 0.013 4 1.0
Se2 Se 0.0495(5) 0.4255(4) -0.0505(3) Uovl 0.013 4 1.0
Se3 Se 0.3015(6) 0.2541(3) 0.1953(3) Uovl 0.013 4 1.0
Se4 Se 0.5704(6) 0.2561(4) -0.0572(3) Uovl 0.013 4 1.0
Se5 Se 0.3050(6) 0.0927(4) 0.6920(4) Uovl 0.013 4 1.0
Se6 Se 0.3261(6) 0.4210(4) 0.6921(3) Uovl 0.013 4 1.0
Sn1 Sn 0.2500(3) 0.2500(2) 0.0000(2) Uovl 0.013 4 1.0
Sn2 Sn -0.0018(7) 0.4204(2) 0.7542(3) Uovl 0.013 4 1.0

loop_
_atom_type_symbol
_atom_type_description
_atom_type_number_in_cell
_atom_type_scat_dispersion_real
_atom_type_scat_dispersion_imag
_atom_type_scat_source
Cu Cu 16.00 .259 .509 WinCSD
Se Se 24.00 .295 .932 WinCSD
Sn Sn 8.00 -3.534 .578 WinCSD

loop_
_diffrn_radiation_type
synchrotron

loop_
_geom_angle_atom_site_label_1
_geom_angle_atom_site_label_2
_geom_angle_atom_site_label_3
_geom_angle
_geom_angle_site_symmetry_1
_geom_angle_site_symmetry_3
_geom_angle_publ_flag
Se6 Cu1 Se1 110.67(2) 3_445 1_556 yes
Se6 Cu1 Se5 108.27(2) 3_445 . yes
Se6 Cu1 Se3 108.05(2) 3_445 4_455 yes
Se1 Cu1 Se5 113.36(2) 1_556 . yes
Se1 Cu1 Se3 109.07(2) 1_556 4_455 yes
Se5 Cu1 Se3 107.24(2) . 4_455 yes
Se5 Cu2 Se6 111.32(2) 4_454 4_454 yes
Se5 Cu2 Se3 108.81(2) 4_454 . yes
Se5 Cu2 Se4 112.55(2) 4_454 4_455 yes
Se6 Cu2 Se3 108.14(2) 4_454 . yes
Se6 Cu2 Se4 109.96(2) 4_454 4_455 yes
Se3 Cu2 Se4 105.81(2) . 4_455 yes
Se4 Cu3 Se2 109.33(2) 3_445 3_545 yes
Se4 Cu3 Se1 109.72(2) 3_445 . yes
Se4 Cu3 Se5 108.55(2) 3_445 2_554 yes
Se2 Cu3 Se1 109.09(2) 3_545 . yes
Se2 Cu3 Se5 106.82(2) 3_545 2_554 yes
Se1 Cu3 Se5 113.24(2) . 2_554 yes
Se1 Cu4 Se2 110.92(2) 1_655 3_545 yes
Se1 Cu4 Se4 108.43(2) 1_655 . yes
Se1 Cu4 Se6 107.46(2) 1_655 4_554 yes
Se2 Cu4 Se4 109.93(2) 3_545 . yes
Se2 Cu4 Se6 107.36(2) 3_545 4_554 yes
Se4 Cu4 Se6 112.73(2) . 4_554 yes
Se4 Sn1 Se1 114.93(15) . . yes
Se4 Sn1 Se2 111.82(14) . . yes
Se4 Sn1 Se3 109.66(15) . . yes
Se1 Sn1 Se2 109.20(14) . . yes
Se1 Sn1 Se3 107.41(15) . . yes
Se2 Sn1 Se3 103.07(14) . . yes
Se5 Sn2 Se6 110.08(2) 3_455 . yes
Se5 Sn2 Se3 110.35(2) 3_455 4_455 yes
Se5 Sn2 Se2 106.67(2) 3_455 1_556 yes
Se6 Sn2 Se3 111.22(2) . 4_455 yes
Se6 Sn2 Se2 110.61(2) . 1_556 yes
Se3 Sn2 Se2 107.78(2) 4_455 1_556 yes
Cu4 Se1 Cu1 112.62(2) 1_455 1_554 yes
Cu4 Se1 Cu3 110.77(2) 1_455 . yes
Cu4 Se1 Sn1 110.89(2) 1_455 . yes
Cu1 Se1 Cu3 109.06(2) 1_554 . yes
Cu1 Se1 Sn1 106.18(2) 1_554 . yes
Cu3 Se1 Sn1 107.1(2) . . yes
Cu4 Se2 Cu3 115.22(2) 3_455 3_455 yes
Cu4 Se2 Sn1 109.12(2) 3_455 . yes
Cu4 Se2 Sn2 107.67(2) 3_455 1_554 yes
Cu3 Se2 Sn1 111.39(2) 3_455 . yes
Cu3 Se2 Sn2 109.81(2) 3_455 1_554 yes
Sn1 Se2 Sn2 102.86(2) . 1_554 yes
Cu2 Se3 Cu1 112.52(2) . 4_554 yes
Cu2 Se3 Sn2 109.52(2) . 4_554 yes
Cu2 Se3 Sn1 110.6(2) . . yes
Cu1 Se3 Sn2 108.37(2) 4_554 4_554 yes
Cu1 Se3 Sn1 109.95(2) 4_554 . yes
Sn2 Se3 Sn1 105.65(2) 4_554 . yes
Cu3 Se4 Cu4 112.57(2) 3_555 . yes
Cu3 Se4 Sn1 109.07(2) 3_555 . yes
Cu3 Se4 Cu2 113.09(2) 3_555 4_554 yes
Cu4 Se4 Sn1 107.1(2) . . yes
Cu4 Se4 Cu2 109.78(2) . 4_554 yes
Sn1 Se4 Cu2 104.83(2) . 4_554 yes
Cu2 Se5 Cu3 113.31(2) 4_555 2_555 yes
Cu2 Se5 Cu1 111.44(2) 4_555 . yes
Cu2 Se5 Sn2 108.69(2) 4_555 3_545 yes
Cu3 Se5 Cu1 109.82(2) 2_555 . yes
Cu3 Se5 Sn2 106.76(2) 2_555 3_545 yes
Cu1 Se5 Sn2 106.47(2) . 3_545 yes
Cu1 Se6 Cu2 112.52(3) 3_555 4_555 yes
Cu1 Se6 Cu4 115.13(2) 3_555 4_455 yes
Cu1 Se6 Sn2 107.31(2) 3_555 . yes
Cu2 Se6 Cu4 109.13(2) 4_555 4_455 yes
Cu2 Se6 Sn2 106.45(2) 4_555 . yes
Cu4 Se6 Sn2 105.71(2) 4_455 . yes

loop_
_geom_bond_atom_site_label_1
_geom_bond_atom_site_label_2
_geom_bond_distance
_geom_bond_site_symmetry_2
_geom_bond_publ_flag
Cu1 Se6 2.382(7) 3_445 yes
Cu1 Se1 2.412(6) 1_556 yes
Cu1 Se5 2.467(7) . yes
Cu1 Se3 2.469(6) 4_455 yes
Cu2 Se5 2.387(6) 4_454 yes
Cu2 Se6 2.418(6) 4_454 yes
Cu2 Se3 2.430(7) . yes
Cu2 Se4 2.491(6) 4_455 yes
Cu3 Se4 2.355(6) 3_445 yes
Cu3 Se2 2.429(6) 3_545 yes
Cu3 Se1 2.456(6) . yes
Cu3 Se5 2.459(6) 2_554 yes
Cu4 Se1 2.372(6) 1_655 yes
Cu4 Se2 2.421(6) 3_545 yes
Cu4 Se4 2.460(6) . yes
Cu4 Se6 2.475(6) 4_554 yes
Sn1 Se4 2.484(5) . yes
Sn1 Se1 2.529(5) . yes
Sn1 Se2 2.565(4) . yes
Sn1 Se3 2.580(5) . yes
Sn2 Se5 2.539(5) 3_455 yes
Sn2 Se6 2.563(6) . yes
Sn2 Se3 2.564(5) 4_455 yes
Sn2 Se2 2.578(5) 1_556 yes
